data_4076129
loop_
_publ_author_name
'Bunn, Natalie R.'
'Aldridge, Simon'
'Kays, Deborah L.'
'Coombs, Natalie D.'
'Day, Joanna K.'
'Ooi, Li-ling'
'Coles, Simon J.'
'Hursthouse, Michael B.'

_publ_section_title
;
 Toward Cationic Gallane- and Indanediyl Complexes:&#x00A0; Synthetic
 Approaches to Three-Coordinate Halogallyl and -indyl Precursors
;
_journal_issue 24
_journal_name_full Organometallics
_journal_page_first 5879
_journal_paper_doi 10.1021/om050630f
_journal_volume 24
_journal_year 2005
_chemical_formula_moiety 'C24 H30 Fe2 Ga2 I4 O4'
_chemical_formula_sum 'C24 H30 Fe2 Ga2 I4 O4'
_chemical_formula_weight 1141.22
_chemical_name_common sa0423
_chemical_name_systematic
;
 ?
;
_space_group_IT_number 2
_symmetry_cell_setting triclinic
_symmetry_space_group_name_Hall '-P 1'
_symmetry_space_group_name_H-M 'P -1'
_atom_sites_solution_hydrogens geom
_atom_sites_solution_primary direct
_atom_sites_solution_secondary difmap
_audit_creation_method SHELXL-97
_cell_angle_alpha 75.9390(10)
_cell_angle_beta 74.028(2)
_cell_angle_gamma 67.5600(10)
_cell_formula_units_Z 1
_cell_length_a 8.4507(2)
_cell_length_b 9.6929(3)
_cell_length_c 11.4642(3)
_cell_measurement_reflns_used 8141
_cell_measurement_temperature 150(2)
_cell_measurement_theta_max 27.485
_cell_measurement_theta_min 2.91
_cell_volume 824.33(4)
_computing_cell_refinement 'HKL Scalepack (Otwinowski & Minor 1997)'
_computing_data_collection 'Collect (Nonius BV, 1997-2000)'
_computing_data_reduction 'HKL Denzo and Scalepack (Otwinowski & Minor 1997)'
_computing_molecular_graphics 'Ortep-3 for Windows (Farrugia, 1997)'
_computing_publication_material 'WinGX publication routines (Farrugia, 1999)'
_computing_structure_refinement 'SHELXL-97 (Sheldrick, 1997)'
_computing_structure_solution 'Dirdif-99 (Beurskens, 1999)'
_diffrn_ambient_temperature 150(2)
_diffrn_measured_fraction_theta_full 0.997
_diffrn_measured_fraction_theta_max 0.997
_diffrn_measurement_device_type KappaCCD
_diffrn_measurement_method CCD
_diffrn_radiation_monochromator graphite
_diffrn_radiation_source 'fine-focus sealed tube'
_diffrn_radiation_type MoK\a
_diffrn_radiation_wavelength 0.71073
_diffrn_reflns_av_R_equivalents 0.0878
_diffrn_reflns_av_sigmaI/netI 0.0679
_diffrn_reflns_limit_h_max 10
_diffrn_reflns_limit_h_min -10
_diffrn_reflns_limit_k_max 12
_diffrn_reflns_limit_k_min -12
_diffrn_reflns_limit_l_max 14
_diffrn_reflns_limit_l_min -14
_diffrn_reflns_number 13459
_diffrn_reflns_theta_full 27.47
_diffrn_reflns_theta_max 27.47
_diffrn_reflns_theta_min 2.93
_exptl_absorpt_coefficient_mu 6.250
_exptl_absorpt_correction_T_max 0.4971
_exptl_absorpt_correction_T_min 0.4541
_exptl_absorpt_correction_type multi-scan
_exptl_absorpt_process_details 'Sortav (Blessing, 1995)'
_exptl_crystal_colour block
_exptl_crystal_density_diffrn 2.299
_exptl_crystal_density_method 'not measured'
_exptl_crystal_description yellow
_exptl_crystal_F_000 532
_exptl_crystal_size_max 0.15
_exptl_crystal_size_mid 0.15
_exptl_crystal_size_min 0.13
_refine_diff_density_max 1.100
_refine_diff_density_min -1.586
_refine_diff_density_rms 0.253
_refine_ls_extinction_method none
_refine_ls_goodness_of_fit_ref 1.031
_refine_ls_hydrogen_treatment constr
_refine_ls_matrix_type full
_refine_ls_number_parameters 168
_refine_ls_number_reflns 3761
_refine_ls_number_restraints 0
_refine_ls_restrained_S_all 1.031
_refine_ls_R_factor_all 0.0571
_refine_ls_R_factor_gt 0.0408
_refine_ls_shift/su_max 0.002
_refine_ls_shift/su_mean 0.000
_refine_ls_structure_factor_coef Fsqd
_refine_ls_weighting_details 'calc w=1/[\s^2^(Fo^2^)+(0.0414P)^2^+0.7994P] where P=(Fo^2^+2Fc^2^)/3'
_refine_ls_weighting_scheme calc
_refine_ls_wR_factor_gt 0.0902
_refine_ls_wR_factor_ref 0.0977
_reflns_number_gt 3029
_reflns_number_total 3761
_reflns_threshold_expression >2sigma(I)
_cod_data_source_file om050630fsi20050726_073325.cif
_cod_data_source_block sa0423
_cod_database_code 4076129

loop_
_symmetry_equiv_pos_as_xyz
'x, y, z'
'-x, -y, -z'

loop_
_atom_site_label
_atom_site_type_symbol
_atom_site_fract_x
_atom_site_fract_y
_atom_site_fract_z
_atom_site_U_iso_or_equiv
_atom_site_adp_type
_atom_site_occupancy
_atom_site_symmetry_multiplicity
_atom_site_calc_flag
_atom_site_refinement_flags
C1 C 0.1881(7) -0.4067(6) 0.2505(5) 0.0191(12) Uani 1 1 d .
C2 C 0.1725(7) -0.2720(6) 0.1650(5) 0.0179(11) Uani 1 1 d .
C3 C 0.3433(7) -0.2724(6) 0.1028(5) 0.0191(12) Uani 1 1 d .
C4 C 0.4674(7) -0.4128(6) 0.1470(5) 0.0206(12) Uani 1 1 d .
C5 C 0.3715(7) -0.4965(6) 0.2388(5) 0.0236(13) Uani 1 1 d .
C6 C 0.0379(7) -0.4552(7) 0.3294(5) 0.0248(13) Uani 1 1 d .
H6A H -0.0545 -0.3685 0.3636 0.037 Uiso 1 1 calc R
H6B H 0.0788 -0.5348 0.3965 0.037 Uiso 1 1 calc R
H6C H -0.0083 -0.4940 0.2795 0.037 Uiso 1 1 calc R
C7 C 0.0035(7) -0.1578(6) 0.1358(5) 0.0221(12) Uani 1 1 d .
H7A H -0.0223 -0.1821 0.0665 0.033 Uiso 1 1 calc R
H7B H 0.0135 -0.0568 0.1142 0.033 Uiso 1 1 calc R
H7C H -0.0912 -0.1598 0.2077 0.033 Uiso 1 1 calc R
C8 C 0.3843(8) -0.1534(7) -0.0012(5) 0.0306(15) Uani 1 1 d .
H8A H 0.3658 -0.1684 -0.0772 0.046 Uiso 1 1 calc R
H8B H 0.5064 -0.1615 -0.0116 0.046 Uiso 1 1 calc R
H8C H 0.3073 -0.0529 0.0179 0.046 Uiso 1 1 calc R
C9 C 0.6614(8) -0.4653(8) 0.1012(6) 0.0358(16) Uani 1 1 d .
H9A H 0.7188 -0.5353 0.1667 0.054 Uiso 1 1 calc R
H9B H 0.7016 -0.3780 0.0765 0.054 Uiso 1 1 calc R
H9C H 0.6909 -0.5168 0.0304 0.054 Uiso 1 1 calc R
C10 C 0.4437(9) -0.6534(7) 0.3056(6) 0.0318(15) Uani 1 1 d .
H10A H 0.4280 -0.7258 0.2669 0.048 Uiso 1 1 calc R
H10B H 0.3816 -0.6591 0.3915 0.048 Uiso 1 1 calc R
H10C H 0.5685 -0.6779 0.3019 0.048 Uiso 1 1 calc R
C11 C 0.4900(8) -0.2209(7) 0.2858(6) 0.0279(14) Uani 1 1 d .
C12 C 0.2991(7) -0.3631(6) 0.4498(5) 0.0200(12) Uani 1 1 d .
Fe1 Fe 0.32321(9) -0.28871(8) 0.29255(7) 0.01564(18) Uani 1 1 d .
Ga1 Ga 0.13403(7) -0.05571(6) 0.34270(5) 0.01771(15) Uani 1 1 d .
I1 I 0.08873(5) 0.19616(4) 0.19230(3) 0.02655(12) Uani 1 1 d .
I2 I -0.20329(4) -0.02948(4) 0.46622(3) 0.02137(12) Uani 1 1 d .
O1 O 0.6030(6) -0.1789(7) 0.2808(5) 0.0555(15) Uani 1 1 d .
O2 O 0.2838(6) -0.4178(5) 0.5519(4) 0.0334(11) Uani 1 1 d .

loop_
_atom_site_aniso_label
_atom_site_aniso_U_11
_atom_site_aniso_U_22
_atom_site_aniso_U_33
_atom_site_aniso_U_23
_atom_site_aniso_U_13
_atom_site_aniso_U_12
C1 0.022(3) 0.017(3) 0.020(3) -0.004(2) -0.004(2) -0.007(2)
C2 0.021(3) 0.021(3) 0.011(3) -0.008(2) 0.000(2) -0.007(2)
C3 0.022(3) 0.021(3) 0.013(3) -0.010(2) 0.001(2) -0.006(2)
C4 0.015(3) 0.020(3) 0.022(3) -0.012(2) 0.002(2) 0.000(2)
C5 0.025(3) 0.012(3) 0.027(3) -0.006(2) -0.005(2) 0.003(2)
C6 0.024(3) 0.025(3) 0.025(3) -0.003(2) -0.002(2) -0.011(3)
C7 0.019(3) 0.022(3) 0.025(3) -0.007(2) -0.004(2) -0.005(2)
C8 0.028(3) 0.033(3) 0.023(3) -0.001(3) 0.006(3) -0.012(3)
C9 0.025(3) 0.040(4) 0.038(4) -0.021(3) 0.006(3) -0.007(3)
C10 0.035(4) 0.023(3) 0.032(4) -0.007(3) -0.009(3) 0.000(3)
C11 0.020(3) 0.031(3) 0.032(4) -0.016(3) 0.001(3) -0.007(3)
C12 0.021(3) 0.016(3) 0.023(3) -0.006(2) -0.006(2) -0.003(2)
Fe1 0.0141(4) 0.0147(4) 0.0156(4) -0.0046(3) -0.0015(3) -0.0019(3)
Ga1 0.0168(3) 0.0151(3) 0.0173(3) -0.0049(2) -0.0010(2) -0.0014(2)
I1 0.0331(2) 0.0178(2) 0.0233(2) -0.00114(15) -0.00408(17) -0.00505(16)
I2 0.0178(2) 0.0258(2) 0.0208(2) -0.00950(15) -0.00098(15) -0.00616(15)
O1 0.029(3) 0.079(4) 0.071(4) -0.040(3) 0.009(3) -0.027(3)
O2 0.043(3) 0.034(3) 0.020(2) 0.0017(19) -0.0076(19) -0.012(2)

loop_
_atom_type_symbol
_atom_type_description
_atom_type_scat_dispersion_real
_atom_type_scat_dispersion_imag
_atom_type_scat_source
C C 0.0033 0.0016 'International Tables Vol C Tables 4.2.6.8 and 6.1.1.4'
H H 0.0000 0.0000 'International Tables Vol C Tables 4.2.6.8 and 6.1.1.4'
Fe Fe 0.3463 0.8444 'International Tables Vol C Tables 4.2.6.8 and 6.1.1.4'
Ga Ga 0.2307 1.6083 'International Tables Vol C Tables 4.2.6.8 and 6.1.1.4'
I I -0.4742 1.8119 'International Tables Vol C Tables 4.2.6.8 and 6.1.1.4'
O O 0.0106 0.0060 'International Tables Vol C Tables 4.2.6.8 and 6.1.1.4'

loop_
_geom_angle_atom_site_label_1
_geom_angle_atom_site_label_2
_geom_angle_atom_site_label_3
_geom_angle
_geom_angle_site_symmetry_3
C2 C1 C5 108.3(5) .
C2 C1 C6 125.4(5) .
C5 C1 C6 126.0(5) .
C2 C1 Fe1 71.6(3) .
C5 C1 Fe1 70.2(3) .
C6 C1 Fe1 129.2(4) .
C1 C2 C3 108.4(5) .
C1 C2 C7 125.1(5) .
C3 C2 C7 126.1(5) .
C1 C2 Fe1 69.3(3) .
C3 C2 Fe1 69.5(3) .
C7 C2 Fe1 132.2(4) .
C2 C3 C4 108.1(5) .
C2 C3 C8 125.3(5) .
C4 C3 C8 126.3(5) .
C2 C3 Fe1 71.3(3) .
C4 C3 Fe1 70.2(3) .
C8 C3 Fe1 129.2(4) .
C5 C4 C3 107.7(5) .
C5 C4 C9 125.9(5) .
C3 C4 C9 126.3(5) .
C5 C4 Fe1 70.1(3) .
C3 C4 Fe1 69.9(3) .
C9 C4 Fe1 127.6(4) .
C4 C5 C1 107.5(5) .
C4 C5 C10 127.1(5) .
C1 C5 C10 125.3(5) .
C4 C5 Fe1 70.3(3) .
C1 C5 Fe1 69.6(3) .
C10 C5 Fe1 128.5(4) .
C1 C6 H6A 109.5 .
C1 C6 H6B 109.5 .
H6A C6 H6B 109.5 .
C1 C6 H6C 109.5 .
H6A C6 H6C 109.5 .
H6B C6 H6C 109.5 .
C2 C7 H7A 109.5 .
C2 C7 H7B 109.5 .
H7A C7 H7B 109.5 .
C2 C7 H7C 109.5 .
H7A C7 H7C 109.5 .
H7B C7 H7C 109.5 .
C3 C8 H8A 109.5 .
C3 C8 H8B 109.5 .
H8A C8 H8B 109.5 .
C3 C8 H8C 109.5 .
H8A C8 H8C 109.5 .
H8B C8 H8C 109.5 .
C4 C9 H9A 109.5 .
C4 C9 H9B 109.5 .
H9A C9 H9B 109.5 .
C4 C9 H9C 109.5 .
H9A C9 H9C 109.5 .
H9B C9 H9C 109.5 .
C5 C10 H10A 109.5 .
C5 C10 H10B 109.5 .
H10A C10 H10B 109.5 .
C5 C10 H10C 109.5 .
H10A C10 H10C 109.5 .
H10B C10 H10C 109.5 .
O1 C11 Fe1 178.5(6) .
O2 C12 Fe1 177.0(5) .
C11 Fe1 C12 96.2(3) .
C11 Fe1 C1 159.9(2) .
C12 Fe1 C1 95.7(2) .
C11 Fe1 C3 98.8(3) .
C12 Fe1 C3 159.7(2) .
C1 Fe1 C3 66.3(2) .
C11 Fe1 C5 122.8(2) .
C12 Fe1 C5 93.6(2) .
C1 Fe1 C5 40.2(2) .
C3 Fe1 C5 66.7(2) .
C11 Fe1 C4 93.2(2) .
C12 Fe1 C4 125.7(2) .
C1 Fe1 C4 66.8(2) .
C3 Fe1 C4 40.0(2) .
C5 Fe1 C4 39.6(2) .
C11 Fe1 C2 134.0(3) .
C12 Fe1 C2 129.4(2) .
C1 Fe1 C2 39.1(2) .
C3 Fe1 C2 39.2(2) .
C5 Fe1 C2 66.3(2) .
C4 Fe1 C2 66.3(2) .
C11 Fe1 Ga1 85.63(19) .
C12 Fe1 Ga1 89.14(17) .
C1 Fe1 Ga1 110.65(15) .
C3 Fe1 Ga1 105.51(15) .
C5 Fe1 Ga1 150.84(16) .
C4 Fe1 Ga1 144.92(16) .
C2 Fe1 Ga1 89.70(14) .
Fe1 Ga1 I1 124.72(3) .
Fe1 Ga1 I2 118.79(3) .
I1 Ga1 I2 102.04(2) .
Fe1 Ga1 I2 114.10(3) 2_556
I1 Ga1 I2 98.90(2) 2_556
I2 Ga1 I2 92.006(19) 2_556
Ga1 I2 Ga1 87.994(19) 2_556

loop_
_geom_bond_atom_site_label_1
_geom_bond_atom_site_label_2
_geom_bond_distance
_geom_bond_site_symmetry_2
C1 C2 1.414(7) .
C1 C5 1.446(8) .
C1 C6 1.506(8) .
C1 Fe1 2.100(6) .
C2 C3 1.422(8) .
C2 C7 1.502(7) .
C2 Fe1 2.130(5) .
C3 C4 1.441(8) .
C3 C8 1.511(8) .
C3 Fe1 2.106(5) .
C4 C5 1.428(8) .
C4 C9 1.497(8) .
C4 Fe1 2.110(5) .
C5 C10 1.502(8) .
C5 Fe1 2.107(6) .
C6 H6A 0.9800 .
C6 H6B 0.9800 .
C6 H6C 0.9800 .
C7 H7A 0.9800 .
C7 H7B 0.9800 .
C7 H7C 0.9800 .
C8 H8A 0.9800 .
C8 H8B 0.9800 .
C8 H8C 0.9800 .
C9 H9A 0.9800 .
C9 H9B 0.9800 .
C9 H9C 0.9800 .
C10 H10A 0.9800 .
C10 H10B 0.9800 .
C10 H10C 0.9800 .
C11 O1 1.156(7) .
C11 Fe1 1.746(6) .
C12 O2 1.155(6) .
C12 Fe1 1.758(6) .
Fe1 Ga1 2.3142(9) .
Ga1 I1 2.5854(7) .
Ga1 I2 2.7560(7) .
Ga1 I2 2.7887(7) 2_556
I2 Ga1 2.7887(7) 2_556

loop_
_geom_torsion_atom_site_label_1
_geom_torsion_atom_site_label_2
_geom_torsion_atom_site_label_3
_geom_torsion_atom_site_label_4
_geom_torsion
_geom_torsion_site_symmetry_1
_geom_torsion_site_symmetry_4
C5 C1 C2 C3 -2.3(6) . .
C6 C1 C2 C3 -175.9(5) . .
Fe1 C1 C2 C3 58.7(4) . .
C5 C1 C2 C7 171.4(5) . .
C6 C1 C2 C7 -2.2(9) . .
Fe1 C1 C2 C7 -127.7(5) . .
C5 C1 C2 Fe1 -60.9(4) . .
C6 C1 C2 Fe1 125.5(6) . .
C1 C2 C3 C4 2.2(6) . .
C7 C2 C3 C4 -171.3(5) . .
Fe1 C2 C3 C4 60.8(4) . .
C1 C2 C3 C8 176.2(5) . .
C7 C2 C3 C8 2.6(9) . .
Fe1 C2 C3 C8 -125.3(6) . .
C1 C2 C3 Fe1 -58.6(4) . .
C7 C2 C3 Fe1 127.9(5) . .
C2 C3 C4 C5 -1.4(6) . .
C8 C3 C4 C5 -175.2(5) . .
Fe1 C3 C4 C5 60.2(4) . .
C2 C3 C4 C9 176.0(5) . .
C8 C3 C4 C9 2.2(10) . .
Fe1 C3 C4 C9 -122.5(6) . .
C2 C3 C4 Fe1 -61.5(4) . .
C8 C3 C4 Fe1 124.6(6) . .
C3 C4 C5 C1 0.0(6) . .
C9 C4 C5 C1 -177.4(5) . .
Fe1 C4 C5 C1 60.0(4) . .
C3 C4 C5 C10 176.0(5) . .
C9 C4 C5 C10 -1.3(10) . .
Fe1 C4 C5 C10 -123.9(6) . .
C3 C4 C5 Fe1 -60.0(4) . .
C9 C4 C5 Fe1 122.6(6) . .
C2 C1 C5 C4 1.4(6) . .
C6 C1 C5 C4 175.0(5) . .
Fe1 C1 C5 C4 -60.4(4) . .
C2 C1 C5 C10 -174.8(5) . .
C6 C1 C5 C10 -1.2(9) . .
Fe1 C1 C5 C10 123.4(6) . .
C2 C1 C5 Fe1 61.8(4) . .
C6 C1 C5 Fe1 -124.6(6) . .
O1 C11 Fe1 C12 90(24) . .
O1 C11 Fe1 C1 -36(24) . .
O1 C11 Fe1 C3 -76(24) . .
O1 C11 Fe1 C5 -8(24) . .
O1 C11 Fe1 C4 -36(24) . .
O1 C11 Fe1 C2 -96(24) . .
O1 C11 Fe1 Ga1 179(100) . .
O2 C12 Fe1 C11 -130(10) . .
O2 C12 Fe1 C1 34(10) . .
O2 C12 Fe1 C3 8(11) . .
O2 C12 Fe1 C5 -6(10) . .
O2 C12 Fe1 C4 -31(10) . .
O2 C12 Fe1 C2 56(10) . .
O2 C12 Fe1 Ga1 145(10) . .
C2 C1 Fe1 C11 -80.9(8) . .
C5 C1 Fe1 C11 37.2(9) . .
C6 C1 Fe1 C11 158.0(7) . .
C2 C1 Fe1 C12 153.0(3) . .
C5 C1 Fe1 C12 -88.9(3) . .
C6 C1 Fe1 C12 31.9(5) . .
C2 C1 Fe1 C3 -36.7(3) . .
C5 C1 Fe1 C3 81.4(3) . .
C6 C1 Fe1 C3 -157.8(6) . .
C2 C1 Fe1 C5 -118.1(4) . .
C6 C1 Fe1 C5 120.8(6) . .
C2 C1 Fe1 C4 -80.4(3) . .
C5 C1 Fe1 C4 37.7(3) . .
C6 C1 Fe1 C4 158.5(6) . .
C5 C1 Fe1 C2 118.1(4) . .
C6 C1 Fe1 C2 -121.1(6) . .
C2 C1 Fe1 Ga1 61.7(3) . .
C5 C1 Fe1 Ga1 179.8(3) . .
C6 C1 Fe1 Ga1 -59.4(5) . .
C2 C3 Fe1 C11 -157.5(3) . .
C4 C3 Fe1 C11 84.4(4) . .
C8 C3 Fe1 C11 -36.7(5) . .
C2 C3 Fe1 C12 65.3(8) . .
C4 C3 Fe1 C12 -52.8(8) . .
C8 C3 Fe1 C12 -174.0(6) . .
C2 C3 Fe1 C1 36.5(3) . .
C4 C3 Fe1 C1 -81.6(3) . .
C8 C3 Fe1 C1 157.3(6) . .
C2 C3 Fe1 C5 80.5(3) . .
C4 C3 Fe1 C5 -37.6(3) . .
C8 C3 Fe1 C5 -158.7(6) . .
C2 C3 Fe1 C4 118.1(5) . .
C8 C3 Fe1 C4 -121.2(6) . .
C4 C3 Fe1 C2 -118.1(5) . .
C8 C3 Fe1 C2 120.7(6) . .
C2 C3 Fe1 Ga1 -69.6(3) . .
C4 C3 Fe1 Ga1 172.3(3) . .
C8 C3 Fe1 Ga1 51.1(5) . .
C4 C5 Fe1 C11 -47.5(4) . .
C1 C5 Fe1 C11 -165.7(3) . .
C10 C5 Fe1 C11 74.8(6) . .
C4 C5 Fe1 C12 -147.3(4) . .
C1 C5 Fe1 C12 94.5(3) . .
C10 C5 Fe1 C12 -25.1(6) . .
C4 C5 Fe1 C1 118.2(5) . .
C10 C5 Fe1 C1 -119.5(7) . .
C4 C5 Fe1 C3 37.9(3) . .
C1 C5 Fe1 C3 -80.3(3) . .
C10 C5 Fe1 C3 160.2(6) . .
C1 C5 Fe1 C4 -118.2(5) . .
C10 C5 Fe1 C4 122.3(7) . .
C4 C5 Fe1 C2 80.9(3) . .
C1 C5 Fe1 C2 -37.4(3) . .
C10 C5 Fe1 C2 -156.9(6) . .
C4 C5 Fe1 Ga1 117.9(4) . .
C1 C5 Fe1 Ga1 -0.3(5) . .
C10 C5 Fe1 Ga1 -119.8(5) . .
C5 C4 Fe1 C11 141.6(4) . .
C3 C4 Fe1 C11 -99.9(4) . .
C9 C4 Fe1 C11 21.1(6) . .
C5 C4 Fe1 C12 41.6(4) . .
C3 C4 Fe1 C12 160.1(3) . .
C9 C4 Fe1 C12 -78.9(6) . .
C5 C4 Fe1 C1 -38.2(3) . .
C3 C4 Fe1 C1 80.3(3) . .
C9 C4 Fe1 C1 -158.8(6) . .
C5 C4 Fe1 C3 -118.5(5) . .
C9 C4 Fe1 C3 120.9(7) . .
C3 C4 Fe1 C5 118.5(5) . .
C9 C4 Fe1 C5 -120.6(7) . .
C5 C4 Fe1 C2 -81.0(3) . .
C3 C4 Fe1 C2 37.5(3) . .
C9 C4 Fe1 C2 158.5(6) . .
C5 C4 Fe1 Ga1 -131.5(3) . .
C3 C4 Fe1 Ga1 -13.0(5) . .
C9 C4 Fe1 Ga1 108.0(5) . .
C1 C2 Fe1 C11 151.9(4) . .
C3 C2 Fe1 C11 31.8(5) . .
C7 C2 Fe1 C11 -88.9(6) . .
C1 C2 Fe1 C12 -35.9(4) . .
C3 C2 Fe1 C12 -155.9(3) . .
C7 C2 Fe1 C12 83.4(6) . .
C3 C2 Fe1 C1 -120.1(4) . .
C7 C2 Fe1 C1 119.2(6) . .
C1 C2 Fe1 C3 120.1(4) . .
C7 C2 Fe1 C3 -120.7(6) . .
C1 C2 Fe1 C5 38.4(3) . .
C3 C2 Fe1 C5 -81.6(3) . .
C7 C2 Fe1 C5 157.7(6) . .
C1 C2 Fe1 C4 81.8(3) . .
C3 C2 Fe1 C4 -38.2(3) . .
C7 C2 Fe1 C4 -158.9(6) . .
C1 C2 Fe1 Ga1 -124.5(3) . .
C3 C2 Fe1 Ga1 115.4(3) . .
C7 C2 Fe1 Ga1 -5.3(5) . .
C11 Fe1 Ga1 I1 70.4(2) . .
C12 Fe1 Ga1 I1 166.77(19) . .
C1 Fe1 Ga1 I1 -97.50(16) . .
C3 Fe1 Ga1 I1 -27.46(17) . .
C5 Fe1 Ga1 I1 -97.3(3) . .
C4 Fe1 Ga1 I1 -18.8(3) . .
C2 Fe1 Ga1 I1 -63.80(15) . .
C11 Fe1 Ga1 I2 -157.5(2) . .
C12 Fe1 Ga1 I2 -61.14(19) . .
C1 Fe1 Ga1 I2 34.59(16) . .
C3 Fe1 Ga1 I2 104.64(16) . .
C5 Fe1 Ga1 I2 34.8(3) . .
C4 Fe1 Ga1 I2 113.2(3) . .
C2 Fe1 Ga1 I2 68.30(14) . .
C11 Fe1 Ga1 I2 -50.6(2) . 2_556
C12 Fe1 Ga1 I2 45.69(19) . 2_556
C1 Fe1 Ga1 I2 141.43(16) . 2_556
C3 Fe1 Ga1 I2 -148.53(16) . 2_556
C5 Fe1 Ga1 I2 141.6(3) . 2_556
C4 Fe1 Ga1 I2 -139.9(3) . 2_556
C2 Fe1 Ga1 I2 175.13(14) . 2_556
Fe1 Ga1 I2 Ga1 119.05(4) . 2_556
I1 Ga1 I2 Ga1 -99.54(2) . 2_556
I2 Ga1 I2 Ga1 0.0 2_556 2_556
